data_4334495
loop_
_publ_author_name
'Bao Li'
'Li-Qin Chen'
'Jun Tao'
'Rong-Bin Huang'
'Lan-Sun Zheng'

_publ_contact_author_address
;
Department of Chemistry
Xiamen University
Xiamen 361005
P. R. China
;
_publ_contact_author_email taojun@xmu.edu.cn
_publ_contact_author_name 'Prof. Jun Tao'
_publ_contact_author_phone 86-592-2188138
_publ_section_title
;
 Unidirectional Charge Transfer in Di-cobalt Valence Tautomeric Compound
 Finely Tuned by Ancillary Ligand
;
_journal_name_full 'Inorganic Chemistry'
_journal_page_first 4136
_journal_page_last 4138
_journal_paper_doi 10.1021/ic4000268
_journal_volume 52
_journal_year 2013
_chemical_formula_sum 'C46 H46 Co2 F18 N8 O4 P3'
_chemical_formula_weight 1327.66
_chemical_name_systematic
; 
 ? 
;
_space_group_IT_number 2
_symmetry_cell_setting triclinic
_symmetry_space_group_name_Hall '-P 1'
_symmetry_space_group_name_H-M 'P -1'
_atom_sites_solution_hydrogens geom
_atom_sites_solution_primary direct
_atom_sites_solution_secondary difmap
_audit_creation_method SHELXL-97
_cell_angle_alpha 75.33
_cell_angle_beta 76.517(5)
_cell_angle_gamma 84.67
_cell_formula_units_Z 1
_cell_length_a 9.0943(10)
_cell_length_b 11.5545(8)
_cell_length_c 15.2727(12)
_cell_measurement_temperature 173(2)
_cell_volume 1508.8(2)
_computing_cell_refinement PROCESS-AUTO
_computing_data_collection 'PROCESS-AUTO (Rigaku Corporation,1998)'
_computing_data_reduction 'teXsan (Molecular Structure Corporation & Rigaku Corporation, 1999)'
_computing_molecular_graphics 'ORTEP-II (Johnson, 1976)'
_computing_publication_material 'SHELXL-97 (Sheldrick, 1997)'
_computing_structure_refinement 'SHELXL-97 (Sheldrick, 1997)'
_computing_structure_solution 'SHELXS-97 (Sheldrick, 1990)'
_diffrn_ambient_temperature 173(2)
_diffrn_measured_fraction_theta_full 0.980
_diffrn_measured_fraction_theta_max 0.980
_diffrn_measurement_device_type 'Rigaku R-AXIS RAPID imaging plate'
_diffrn_measurement_method 'omega scan'
_diffrn_radiation_monochromator graphite
_diffrn_radiation_source 'fine-focus sealed tube'
_diffrn_radiation_type MoK\a
_diffrn_radiation_wavelength 0.71073
_diffrn_reflns_av_R_equivalents 0.0416
_diffrn_reflns_av_sigmaI/netI 0.0518
_diffrn_reflns_limit_h_max 10
_diffrn_reflns_limit_h_min -11
_diffrn_reflns_limit_k_max 14
_diffrn_reflns_limit_k_min -14
_diffrn_reflns_limit_l_max 18
_diffrn_reflns_limit_l_min -18
_diffrn_reflns_number 12831
_diffrn_reflns_theta_full 26.00
_diffrn_reflns_theta_max 26.00
_diffrn_reflns_theta_min 3.23
_exptl_absorpt_coefficient_mu 0.730
_exptl_absorpt_correction_T_max 0.9305
_exptl_absorpt_correction_T_min 0.8106
_exptl_absorpt_correction_type multi-scan
_exptl_absorpt_process_details '(ABSCOR; Higashi, 1995)'
_exptl_crystal_colour 'dark red'
_exptl_crystal_density_diffrn 1.459
_exptl_crystal_description block
_exptl_crystal_F_000 669
_exptl_crystal_size_max 0.30
_exptl_crystal_size_mid 0.20
_exptl_crystal_size_min 0.10
_refine_diff_density_max 1.312
_refine_diff_density_min -1.152
_refine_diff_density_rms 0.112
_refine_ls_extinction_method none
_refine_ls_goodness_of_fit_ref 1.039
_refine_ls_hydrogen_treatment constr
_refine_ls_matrix_type full
_refine_ls_number_parameters 395
_refine_ls_number_reflns 5813
_refine_ls_number_restraints 0
_refine_ls_restrained_S_all 1.039
_refine_ls_R_factor_all 0.0965
_refine_ls_R_factor_gt 0.0871
_refine_ls_shift/su_max 0.008
_refine_ls_shift/su_mean 0.001
_refine_ls_structure_factor_coef Fsqd
_refine_ls_weighting_details 'calc w=1/[\s^2^(Fo^2^)+(0.1211P)^2^+4.7298P] where P=(Fo^2^+2Fc^2^)/3'
_refine_ls_weighting_scheme calc
_refine_ls_wR_factor_gt 0.2273
_refine_ls_wR_factor_ref 0.2356
_reflns_number_gt 4937
_reflns_number_total 5813
_reflns_threshold_expression >2sigma(I)
_cod_data_source_file ic4000268_si_002_1.cif
_cod_data_source_block 5at173K
_cod_database_code 4334495

loop_
_symmetry_equiv_pos_as_xyz
'x, y, z'
'-x, -y, -z'

loop_
_atom_site_label
_atom_site_type_symbol
_atom_site_fract_x
_atom_site_fract_y
_atom_site_fract_z
_atom_site_U_iso_or_equiv
_atom_site_adp_type
_atom_site_occupancy
_atom_site_symmetry_multiplicity
_atom_site_calc_flag
_atom_site_refinement_flags
_atom_site_disorder_assembly
_atom_site_disorder_group
Co1 Co 0.58638(7) 0.84731(5) 0.74212(4) 0.0319(2) Uani 1 1 d . . .
N1 N 0.8066(5) 0.8111(4) 0.6887(3) 0.0449(10) Uani 1 1 d . . .
N2 N 0.6336(5) 0.9208(4) 0.8436(3) 0.0425(10) Uani 1 1 d . . .
N3 N 0.3596(5) 0.8620(4) 0.7867(3) 0.0413(9) Uani 1 1 d . . .
N4 N 0.5999(7) 0.6708(4) 0.8148(4) 0.0607(14) Uani 1 1 d . . .
O1 O 0.5871(4) 1.0082(4) 0.6547(3) 0.0477(9) Uani 1 1 d . . .
O2 O 0.5418(5) 0.8025(3) 0.6303(3) 0.0497(9) Uani 1 1 d . . .
C1 C 0.9106(6) 0.8917(6) 0.6456(4) 0.0539(14) Uani 1 1 d . . .
H1A H 0.8847 0.9722 0.6425 0.065 Uiso 1 1 calc R . .
C2 C 1.0561(8) 0.8604(8) 0.6050(5) 0.0703(19) Uani 1 1 d . . .
H2A H 1.1260 0.9188 0.5735 0.084 Uiso 1 1 calc R . .
C3 C 1.0954(8) 0.7419(9) 0.6121(5) 0.075(2) Uani 1 1 d . . .
H3A H 1.1930 0.7186 0.5860 0.090 Uiso 1 1 calc R . .
C4 C 0.9901(8) 0.6583(7) 0.6576(5) 0.0655(17) Uani 1 1 d . . .
H4A H 1.0162 0.5773 0.6638 0.079 Uiso 1 1 calc R . .
C5 C 0.8429(7) 0.6943(6) 0.6948(4) 0.0519(13) Uani 1 1 d . . .
C6 C 0.7160(7) 0.6131(5) 0.7418(5) 0.0615(16) Uani 1 1 d . . .
H6A H 0.7548 0.5365 0.7730 0.074 Uiso 1 1 calc R . .
H6B H 0.6652 0.5995 0.6963 0.074 Uiso 1 1 calc R . .
C7 C 0.6696(6) 1.0367(6) 0.8178(4) 0.0483(13) Uani 1 1 d . . .
H7A H 0.6664 1.0795 0.7578 0.058 Uiso 1 1 calc R . .
C8 C 0.7109(7) 1.0946(6) 0.8758(4) 0.0539(14) Uani 1 1 d . . .
H8A H 0.7346 1.1750 0.8556 0.065 Uiso 1 1 calc R . .
C9 C 0.7168(7) 1.0321(6) 0.9646(4) 0.0547(15) Uani 1 1 d . . .
H9A H 0.7462 1.0690 1.0050 0.066 Uiso 1 1 calc R . .
C10 C 0.6789(7) 0.9153(6) 0.9921(4) 0.0541(15) Uani 1 1 d . . .
H10A H 0.6808 0.8720 1.0521 0.065 Uiso 1 1 calc R . .
C11 C 0.6370(6) 0.8600(5) 0.9303(3) 0.0458(12) Uani 1 1 d . . .
C12 C 0.5935(8) 0.7312(6) 0.9608(4) 0.0589(16) Uani 1 1 d . . .
H12A H 0.6149 0.6969 1.0216 0.071 Uiso 1 1 calc R . .
H12B H 0.4854 0.7279 0.9665 0.071 Uiso 1 1 calc R . .
C13 C 0.6741(8) 0.6566(6) 0.8960(5) 0.0633(17) Uani 1 1 d . . .
H13A H 0.6742 0.5731 0.9293 0.076 Uiso 1 1 calc R . .
H13B H 0.7785 0.6799 0.8732 0.076 Uiso 1 1 calc R . .
C14 C 0.2918(8) 0.9681(6) 0.7956(4) 0.0606(16) Uani 1 1 d . . .
H14A H 0.3502 1.0347 0.7829 0.073 Uiso 1 1 calc R . .
C15 C 0.1340(9) 0.9795(7) 0.8237(5) 0.070(2) Uani 1 1 d . . .
H15A H 0.0884 1.0535 0.8291 0.084 Uiso 1 1 calc R . .
C16 C 0.0497(8) 0.8847(8) 0.8425(5) 0.071(2) Uani 1 1 d . . .
H16A H -0.0550 0.8920 0.8609 0.085 Uiso 1 1 calc R . .
C17 C 0.1193(7) 0.7750(7) 0.8347(5) 0.0663(18) Uani 1 1 d . . .
H17A H 0.0618 0.7074 0.8496 0.080 Uiso 1 1 calc R . .
C18 C 0.2726(6) 0.7665(5) 0.8049(4) 0.0464(12) Uani 1 1 d . . .
C19 C 0.3483(7) 0.6481(6) 0.7902(5) 0.0654(18) Uani 1 1 d . . .
H19A H 0.2708 0.5894 0.8063 0.078 Uiso 1 1 calc R . .
H19B H 0.3938 0.6581 0.7248 0.078 Uiso 1 1 calc R . .
C20 C 0.4652(8) 0.6000(6) 0.8432(5) 0.0686(18) Uani 1 1 d . . .
H20A H 0.4223 0.5951 0.9083 0.082 Uiso 1 1 calc R . .
H20B H 0.4944 0.5193 0.8363 0.082 Uiso 1 1 calc R . .
C21 C 0.5275(6) 1.1169(5) 0.5131(4) 0.0431(12) Uani 1 1 d . . .
H21A H 0.5458 1.1911 0.5209 0.052 Uiso 1 1 calc R . .
C22 C 0.5460(5) 1.0133(4) 0.5791(3) 0.0357(10) Uani 1 1 d . . .
C23 C 0.5187(5) 0.8919(4) 0.5649(4) 0.0378(10) Uani 1 1 d . . .
P1 P 0.9965(2) 1.35206(16) 0.89250(15) 0.0680(5) Uani 1 1 d . . .
P2 P 0.5000 1.5000 0.5000 0.175(3) Uani 1 2 d S . .
F1 F 1.1502(13) 1.3479(13) 0.8239(8) 0.234(6) Uani 1 1 d . . .
F2 F 1.0909(7) 1.3546(5) 0.9648(5) 0.115(2) Uani 1 1 d . . .
F3 F 0.9929(8) 1.4914(5) 0.8581(5) 0.126(2) Uani 1 1 d . . .
F4 F 0.9160(12) 1.3482(6) 0.8141(5) 0.163(4) Uani 1 1 d . . .
F5 F 0.9961(9) 1.2119(4) 0.9286(5) 0.128(2) Uani 1 1 d . . .
F6 F 0.8469(7) 1.3625(7) 0.9605(5) 0.144(3) Uani 1 1 d . . .
F7 F 0.6468(19) 1.4624(11) 0.4384(10) 0.249(7) Uani 1 1 d . . .
F8 F 0.4820(16) 1.6247(6) 0.4303(8) 0.215(6) Uani 1 1 d . . .
F9 F 0.4109(17) 1.4429(7) 0.4471(8) 0.225(6) Uani 1 1 d . . .
O2W O 1.4559(18) 1.3098(15) 0.7726(10) 0.256(8) Uani 1 1 d . . .
H2WA H 1.4805 1.2367 0.7925 0.308 Uiso 1 1 d R . .
H2WB H 1.5033 1.3530 0.7936 0.308 Uiso 1 1 d R . .
O1W O 0.998(3) 1.2452(12) 0.6060(6) 0.285(15) Uani 0.683(17) 1 d P A 1
O1WA O 0.872(2) 1.1876(16) 0.6313(12) 0.092(8) Uani 0.317(17) 1 d P A 2

loop_
_atom_site_aniso_label
_atom_site_aniso_U_11
_atom_site_aniso_U_22
_atom_site_aniso_U_33
_atom_site_aniso_U_23
_atom_site_aniso_U_13
_atom_site_aniso_U_12
Co1 0.0322(4) 0.0331(4) 0.0289(3) -0.0034(2) -0.0083(2) -0.0011(2)
N1 0.042(2) 0.055(3) 0.036(2) -0.0107(19) -0.0086(18) 0.008(2)
N2 0.035(2) 0.057(3) 0.032(2) -0.0017(19) -0.0107(17) -0.0005(19)
N3 0.044(2) 0.046(2) 0.033(2) -0.0074(18) -0.0071(17) -0.0028(19)
N4 0.085(4) 0.043(3) 0.056(3) 0.001(2) -0.031(3) -0.009(3)
O1 0.045(2) 0.052(2) 0.054(2) -0.0278(18) -0.0089(17) -0.0081(17)
O2 0.054(2) 0.0371(19) 0.059(2) -0.0201(18) -0.0060(18) -0.0035(16)
C1 0.044(3) 0.068(4) 0.052(3) -0.014(3) -0.012(3) -0.009(3)
C2 0.050(3) 0.095(6) 0.059(4) -0.010(4) -0.004(3) -0.011(4)
C3 0.042(3) 0.115(7) 0.062(4) -0.024(4) 0.000(3) 0.011(4)
C4 0.059(4) 0.068(4) 0.065(4) -0.021(3) -0.006(3) 0.016(3)
C5 0.049(3) 0.055(3) 0.046(3) -0.006(3) -0.009(2) 0.010(3)
C6 0.055(3) 0.043(3) 0.076(4) -0.001(3) -0.014(3) 0.012(3)
C7 0.046(3) 0.062(3) 0.037(3) -0.006(2) -0.013(2) -0.009(3)
C8 0.054(3) 0.065(4) 0.047(3) -0.016(3) -0.014(3) -0.006(3)
C9 0.047(3) 0.081(4) 0.045(3) -0.027(3) -0.019(2) 0.010(3)
C10 0.056(3) 0.069(4) 0.033(3) -0.007(3) -0.014(2) 0.016(3)
C11 0.041(3) 0.058(3) 0.032(2) -0.004(2) -0.008(2) 0.009(2)
C12 0.069(4) 0.062(4) 0.034(3) 0.007(3) -0.009(3) 0.002(3)
C13 0.066(4) 0.054(3) 0.061(4) 0.007(3) -0.021(3) 0.004(3)
C14 0.077(4) 0.056(4) 0.044(3) -0.021(3) 0.000(3) 0.005(3)
C15 0.089(5) 0.070(4) 0.053(4) -0.030(3) -0.014(3) 0.028(4)
C16 0.045(3) 0.106(6) 0.074(4) -0.044(4) -0.020(3) 0.016(4)
C17 0.037(3) 0.094(5) 0.072(4) -0.029(4) -0.009(3) -0.007(3)
C18 0.035(2) 0.057(3) 0.046(3) -0.001(2) -0.016(2) -0.004(2)
C19 0.048(3) 0.044(3) 0.084(5) 0.010(3) -0.001(3) -0.009(3)
C20 0.073(4) 0.053(4) 0.071(4) 0.003(3) -0.013(4) -0.010(3)
C21 0.039(3) 0.039(3) 0.056(3) -0.024(2) -0.003(2) -0.006(2)
C22 0.028(2) 0.039(2) 0.044(3) -0.018(2) -0.0059(19) -0.0031(18)
C23 0.035(2) 0.031(2) 0.049(3) -0.018(2) -0.002(2) -0.0030(18)
P1 0.0849(13) 0.0484(9) 0.0780(12) -0.0119(8) -0.0370(10) 0.0005(9)
P2 0.371(10) 0.0514(19) 0.150(4) -0.055(2) -0.141(6) 0.051(3)
F1 0.174(9) 0.302(15) 0.171(9) -0.047(9) 0.042(7) 0.033(9)
F2 0.121(4) 0.091(4) 0.162(5) -0.025(4) -0.095(4) 0.002(3)
F3 0.148(5) 0.061(3) 0.174(6) 0.015(3) -0.084(5) -0.024(3)
F4 0.300(10) 0.094(4) 0.140(5) 0.000(4) -0.150(7) -0.048(5)
F5 0.207(7) 0.054(3) 0.150(5) -0.021(3) -0.103(5) 0.014(3)
F6 0.088(4) 0.179(7) 0.122(5) 0.012(5) -0.005(4) 0.029(4)
F7 0.39(2) 0.174(10) 0.255(13) -0.150(10) -0.138(13) 0.087(11)
F8 0.430(17) 0.068(4) 0.199(9) -0.048(5) -0.176(11) 0.048(6)
F9 0.418(18) 0.101(5) 0.229(10) -0.069(6) -0.194(12) 0.018(8)
O2W 0.290(19) 0.298(19) 0.198(13) -0.050(13) -0.141(13) 0.105(15)
O1W 0.70(4) 0.141(10) 0.048(5) 0.043(6) -0.122(12) -0.269(18)
O1WA 0.112(15) 0.078(12) 0.077(11) -0.026(9) 0.029(10) -0.064(11)

loop_
_atom_type_symbol
_atom_type_description
_atom_type_scat_dispersion_real
_atom_type_scat_dispersion_imag
_atom_type_scat_source
C C 0.0033 0.0016 'International Tables Vol C Tables 4.2.6.8 and 6.1.1.4'
H H 0.0000 0.0000 'International Tables Vol C Tables 4.2.6.8 and 6.1.1.4'
N N 0.0061 0.0033 'International Tables Vol C Tables 4.2.6.8 and 6.1.1.4'
O O 0.0106 0.0060 'International Tables Vol C Tables 4.2.6.8 and 6.1.1.4'
F F 0.0171 0.0103 'International Tables Vol C Tables 4.2.6.8 and 6.1.1.4'
P P 0.1023 0.0942 'International Tables Vol C Tables 4.2.6.8 and 6.1.1.4'
Co Co 0.3494 0.9721 'International Tables Vol C Tables 4.2.6.8 and 6.1.1.4'

loop_
_geom_angle_atom_site_label_1
_geom_angle_atom_site_label_2
_geom_angle_atom_site_label_3
_geom_angle
_geom_angle_site_symmetry_1
_geom_angle_site_symmetry_3
O1 Co1 N3 90.81(17) . .
O1 Co1 N1 92.80(17) . .
N3 Co1 N1 170.72(18) . .
O1 Co1 O2 79.52(15) . .
N3 Co1 O2 86.22(17) . .
N1 Co1 O2 86.04(17) . .
O1 Co1 N4 171.21(19) . .
N3 Co1 N4 93.7(2) . .
N1 Co1 N4 81.7(2) . .
O2 Co1 N4 93.24(18) . .
O1 Co1 N2 91.41(16) . .
N3 Co1 N2 94.15(17) . .
N1 Co1 N2 94.30(17) . .
O2 Co1 N2 170.92(16) . .
N4 Co1 N2 95.79(19) . .
C1 N1 C5 119.6(5) . .
C1 N1 Co1 125.7(4) . .
C5 N1 Co1 114.6(4) . .
C11 N2 C7 118.2(5) . .
C11 N2 Co1 124.9(4) . .
C7 N2 Co1 116.9(3) . .
C14 N3 C18 118.7(5) . .
C14 N3 Co1 120.6(4) . .
C18 N3 Co1 120.7(4) . .
C20 N4 C13 109.9(5) . .
C20 N4 C6 106.5(5) . .
C13 N4 C6 105.8(5) . .
C20 N4 Co1 119.1(4) . .
C13 N4 Co1 112.3(4) . .
C6 N4 Co1 101.9(3) . .
C22 O1 Co1 116.4(3) . .
C23 O2 Co1 114.7(3) . .
N1 C1 C2 122.3(7) . .
C3 C2 C1 118.8(7) . .
C4 C3 C2 119.4(6) . .
C3 C4 C5 119.9(7) . .
N1 C5 C4 120.1(6) . .
N1 C5 C6 114.6(5) . .
C4 C5 C6 125.3(6) . .
C5 C6 N4 109.8(5) . .
N2 C7 C8 123.0(5) . .
C7 C8 C9 119.0(6) . .
C10 C9 C8 118.7(6) . .
C9 C10 C11 120.2(5) . .
N2 C11 C10 120.8(6) . .
N2 C11 C12 118.8(5) . .
C10 C11 C12 120.4(5) . .
C13 C12 C11 113.8(5) . .
C12 C13 N4 111.5(5) . .
N3 C14 C15 120.8(6) . .
C16 C15 C14 120.1(6) . .
C15 C16 C17 119.3(6) . .
C18 C17 C16 119.6(7) . .
N3 C18 C17 121.5(6) . .
N3 C18 C19 118.7(5) . .
C17 C18 C19 119.8(6) . .
C20 C19 C18 115.7(7) . .
N4 C20 C19 113.9(5) . .
C23 C21 C22 118.7(4) 2_676 .
O1 C22 C21 125.4(4) . .
O1 C22 C23 114.2(4) . .
C21 C22 C23 120.4(4) . .
O2 C23 C21 124.6(4) . 2_676
O2 C23 C22 114.5(4) . .
C21 C23 C22 120.9(5) 2_676 .
F6 P1 F1 177.0(7) . .
F6 P1 F4 92.5(5) . .
F1 P1 F4 88.9(7) . .
F6 P1 F2 92.7(4) . .
F1 P1 F2 85.9(6) . .
F4 P1 F2 174.8(5) . .
F6 P1 F3 88.7(4) . .
F1 P1 F3 88.8(6) . .
F4 P1 F3 87.9(3) . .
F2 P1 F3 92.4(3) . .
F6 P1 F5 90.0(4) . .
F1 P1 F5 92.6(6) . .
F4 P1 F5 91.9(3) . .
F2 P1 F5 87.9(3) . .
F3 P1 F5 178.6(5) . .
F7 P2 F7 180.000(3) 2_686 .
F7 P2 F9 87.9(7) 2_686 2_686
F7 P2 F9 92.1(7) . 2_686
F7 P2 F9 92.1(7) 2_686 .
F7 P2 F9 87.9(7) . .
F9 P2 F9 180.000(5) 2_686 .
F7 P2 F8 94.2(7) 2_686 2_686
F7 P2 F8 85.8(7) . 2_686
F9 P2 F8 88.6(5) 2_686 2_686
F9 P2 F8 91.4(5) . 2_686
F7 P2 F8 85.8(7) 2_686 .
F7 P2 F8 94.2(7) . .
F9 P2 F8 91.4(5) 2_686 .
F9 P2 F8 88.6(5) . .
F8 P2 F8 180.0(7) 2_686 .

loop_
_geom_bond_atom_site_label_1
_geom_bond_atom_site_label_2
_geom_bond_distance
_geom_bond_site_symmetry_2
Co1 O1 1.995(4) .
Co1 N3 2.021(4) .
Co1 N1 2.027(5) .
Co1 O2 2.039(4) .
Co1 N4 2.069(5) .
Co1 N2 2.085(5) .
N1 C1 1.326(8) .
N1 C5 1.344(8) .
N2 C11 1.339(6) .
N2 C7 1.346(7) .
N3 C14 1.343(8) .
N3 C18 1.351(7) .
N4 C20 1.455(9) .
N4 C13 1.512(8) .
N4 C6 1.581(9) .
O1 C22 1.280(6) .
O2 C23 1.282(7) .
C1 C2 1.381(9) .
C2 C3 1.365(12) .
C3 C4 1.362(11) .
C4 C5 1.397(8) .
C5 C6 1.484(9) .
C7 C8 1.370(8) .
C8 C9 1.376(9) .
C9 C10 1.359(9) .
C10 C11 1.400(8) .
C11 C12 1.504(9) .
C12 C13 1.495(10) .
C14 C15 1.403(10) .
C15 C16 1.328(11) .
C16 C17 1.384(11) .
C17 C18 1.365(8) .
C18 C19 1.518(9) .
C19 C20 1.469(10) .
C21 C23 1.381(8) 2_676
C21 C22 1.382(8) .
C22 C23 1.523(6) .
C23 C21 1.381(8) 2_676
P1 F6 1.523(7) .
P1 F1 1.543(10) .
P1 F4 1.553(6) .
P1 F2 1.556(5) .
P1 F3 1.561(5) .
P1 F5 1.573(5) .
P2 F7 1.539(15) 2_686
P2 F7 1.539(15) .
P2 F9 1.556(9) 2_686
P2 F9 1.556(9) .
P2 F8 1.580(8) 2_686
P2 F8 1.580(8) .

loop_
_geom_torsion_atom_site_label_1
_geom_torsion_atom_site_label_2
_geom_torsion_atom_site_label_3
_geom_torsion_atom_site_label_4
_geom_torsion
_geom_torsion_site_symmetry_1
_geom_torsion_site_symmetry_4
O1 Co1 N1 C1 25.6(5) . .
N3 Co1 N1 C1 138.4(10) . .
O2 Co1 N1 C1 104.9(5) . .
N4 Co1 N1 C1 -161.3(5) . .
N2 Co1 N1 C1 -66.1(5) . .
O1 Co1 N1 C5 -150.7(4) . .
N3 Co1 N1 C5 -37.9(13) . .
O2 Co1 N1 C5 -71.5(4) . .
N4 Co1 N1 C5 22.4(4) . .
N2 Co1 N1 C5 117.6(4) . .
O1 Co1 N2 C11 173.9(4) . .
N3 Co1 N2 C11 83.0(4) . .
N1 Co1 N2 C11 -93.2(4) . .
O2 Co1 N2 C11 175.0(9) . .
N4 Co1 N2 C11 -11.2(5) . .
O1 Co1 N2 C7 -9.2(4) . .
N3 Co1 N2 C7 -100.1(4) . .
N1 Co1 N2 C7 83.7(4) . .
O2 Co1 N2 C7 -8.0(12) . .
N4 Co1 N2 C7 165.8(4) . .
O1 Co1 N3 C14 -36.7(4) . .
N1 Co1 N3 C14 -149.7(10) . .
O2 Co1 N3 C14 -116.2(4) . .
N4 Co1 N3 C14 150.8(4) . .
N2 Co1 N3 C14 54.7(4) . .
O1 Co1 N3 C18 140.7(4) . .
N1 Co1 N3 C18 27.8(13) . .
O2 Co1 N3 C18 61.3(4) . .
N4 Co1 N3 C18 -31.7(4) . .
N2 Co1 N3 C18 -127.8(4) . .
O1 Co1 N4 C20 -99.2(13) . .
N3 Co1 N4 C20 21.5(5) . .
N1 Co1 N4 C20 -150.5(5) . .
O2 Co1 N4 C20 -64.9(5) . .
N2 Co1 N4 C20 116.0(5) . .
O1 Co1 N4 C13 130.3(11) . .
N3 Co1 N4 C13 -109.1(5) . .
N1 Co1 N4 C13 79.0(5) . .
O2 Co1 N4 C13 164.5(5) . .
N2 Co1 N4 C13 -14.5(5) . .
O1 Co1 N4 C6 17.4(14) . .
N3 Co1 N4 C6 138.1(4) . .
N1 Co1 N4 C6 -33.8(4) . .
O2 Co1 N4 C6 51.7(4) . .
N2 Co1 N4 C6 -127.3(4) . .
N3 Co1 O1 C22 -78.8(4) . .
N1 Co1 O1 C22 92.6(4) . .
O2 Co1 O1 C22 7.2(3) . .
N4 Co1 O1 C22 42.0(13) . .
N2 Co1 O1 C22 -173.0(3) . .
O1 Co1 O2 C23 -7.3(3) . .
N3 Co1 O2 C23 84.2(4) . .
N1 Co1 O2 C23 -100.9(4) . .
N4 Co1 O2 C23 177.7(4) . .
N2 Co1 O2 C23 -8.5(12) . .
C5 N1 C1 C2 1.0(9) . .
Co1 N1 C1 C2 -175.2(5) . .
N1 C1 C2 C3 -2.0(10) . .
C1 C2 C3 C4 0.9(11) . .
C2 C3 C4 C5 1.2(11) . .
C1 N1 C5 C4 1.2(9) . .
Co1 N1 C5 C4 177.8(5) . .
C1 N1 C5 C6 -178.1(5) . .
Co1 N1 C5 C6 -1.5(7) . .
C3 C4 C5 N1 -2.3(10) . .
C3 C4 C5 C6 176.9(7) . .
N1 C5 C6 N4 -28.9(7) . .
C4 C5 C6 N4 151.9(6) . .
C20 N4 C6 C5 168.1(5) . .
C13 N4 C6 C5 -74.9(6) . .
Co1 N4 C6 C5 42.7(5) . .
C11 N2 C7 C8 0.7(8) . .
Co1 N2 C7 C8 -176.5(5) . .
N2 C7 C8 C9 0.3(9) . .
C7 C8 C9 C10 -1.1(9) . .
C8 C9 C10 C11 0.9(9) . .
C7 N2 C11 C10 -0.8(8) . .
Co1 N2 C11 C10 176.1(4) . .
C7 N2 C11 C12 178.6(5) . .
Co1 N2 C11 C12 -4.5(7) . .
C9 C10 C11 N2 0.0(8) . .
C9 C10 C11 C12 -179.4(6) . .
N2 C11 C12 C13 50.8(8) . .
C10 C11 C12 C13 -129.8(6) . .
C11 C12 C13 N4 -81.8(7) . .
C20 N4 C13 C12 -78.4(7) . .
C6 N4 C13 C12 167.0(5) . .
Co1 N4 C13 C12 56.7(6) . .
C18 N3 C14 C15 0.4(8) . .
Co1 N3 C14 C15 177.9(4) . .
N3 C14 C15 C16 0.5(10) . .
C14 C15 C16 C17 0.3(11) . .
C15 C16 C17 C18 -2.0(11) . .
C14 N3 C18 C17 -2.2(8) . .
Co1 N3 C18 C17 -179.7(5) . .
C14 N3 C18 C19 176.9(6) . .
Co1 N3 C18 C19 -0.6(7) . .
C16 C17 C18 N3 3.0(10) . .
C16 C17 C18 C19 -176.1(6) . .
N3 C18 C19 C20 58.0(8) . .
C17 C18 C19 C20 -122.8(7) . .
C13 N4 C20 C19 151.7(6) . .
C6 N4 C20 C19 -94.1(7) . .
Co1 N4 C20 C19 20.1(9) . .
C18 C19 C20 N4 -67.3(8) . .
Co1 O1 C22 C21 174.7(4) . .
Co1 O1 C22 C23 -5.9(5) . .
C23 C21 C22 O1 -179.5(5) 2_676 .
C23 C21 C22 C23 1.1(8) 2_676 .
Co1 O2 C23 C21 -173.5(4) . 2_676
Co1 O2 C23 C22 6.4(5) . .
O1 C22 C23 O2 -0.5(6) . .
C21 C22 C23 O2 179.0(4) . .
O1 C22 C23 C21 179.4(4) . 2_676
C21 C22 C23 C21 -1.2(8) . 2_676
